data_7203259
loop_
_publ_author_name
'Barnett, Sarah A.'
'Tocher, Derek A.'
'Vickers, Martin'

_publ_section_title
;
 The solvates of o-acetamidobenzamide
;
_journal_issue 4
_journal_name_full CrystEngComm
_journal_page_first 313
_journal_paper_doi 10.1039/b600288a
_journal_volume 8
_journal_year 2006
_chemical_formula_moiety 'C9.67 H11.67 N2 O2.17'
_chemical_formula_sum 'C9.67 H11.67 N2 O2.17'
_chemical_formula_weight 190.54
_chemical_name_common (C9H10N2O2)6.(C4H10O)
_chemical_name_systematic
;
o-Acetamidobenzamide 2-Butanol solvate (6/1)
;
_space_group_IT_number 2
_symmetry_cell_setting triclinic
_symmetry_space_group_name_Hall '-P 1'
_symmetry_space_group_name_H-M 'P -1'
_atom_sites_solution_hydrogens 'Found from delta-F; OH geometrically placed'
_atom_sites_solution_primary direct
_atom_sites_solution_secondary 'difference Fourier synthesis'
_audit_creation_method SHELXL-97
_cell_angle_alpha 73.288(3)
_cell_angle_beta 86.046(3)
_cell_angle_gamma 75.975(3)
_cell_formula_units_Z 12
_cell_length_a 9.8722(14)
_cell_length_b 17.541(2)
_cell_length_c 17.977(3)
_cell_measurement_reflns_used 3527
_cell_measurement_temperature 150(2)
_cell_measurement_theta_max 24.666
_cell_measurement_theta_min 2.328
_cell_volume 2892.7(7)
_computing_cell_refinement 'Bruker SAINT'
_computing_data_collection 'Bruker SMART'
_computing_data_reduction 'Bruker SAINT'
_computing_molecular_graphics 'Bruker SHELXTL'
_computing_publication_material 'Bruker SHELXTL and local programs'
_computing_structure_refinement 'SHELXL-97 (Sheldrick, 1997)'
_computing_structure_solution 'SHELXS-97 (Sheldrick, 1990)'
_diffrn_ambient_temperature 150(2)
_diffrn_measured_fraction_theta_full 0.993
_diffrn_measured_fraction_theta_max 0.930
_diffrn_measurement_device_type 'Bruker SMART APEX diffractometer'
_diffrn_measurement_method '\w rotation with narrow frames'
_diffrn_radiation_monochromator graphite
_diffrn_radiation_source 'fine-focus sealed tube'
_diffrn_radiation_type MoK\a
_diffrn_radiation_wavelength 0.71073
_diffrn_reflns_av_R_equivalents 0.0248
_diffrn_reflns_av_sigmaI/netI 0.0595
_diffrn_reflns_limit_h_max 13
_diffrn_reflns_limit_h_min -13
_diffrn_reflns_limit_k_max 22
_diffrn_reflns_limit_k_min -23
_diffrn_reflns_limit_l_max 23
_diffrn_reflns_limit_l_min -23
_diffrn_reflns_number 25945
_diffrn_reflns_theta_full 26.00
_diffrn_reflns_theta_max 28.32
_diffrn_reflns_theta_min 1.25
_diffrn_standards_decay_% 0
_diffrn_standards_number 0
_exptl_absorpt_coefficient_mu 0.095
_exptl_absorpt_correction_T_max 1.0000
_exptl_absorpt_correction_T_min 0.8589
_exptl_absorpt_correction_type multi-scan
_exptl_absorpt_process_details 'SADABS v2.03'
_exptl_crystal_colour Colourless
_exptl_crystal_density_diffrn 1.313
_exptl_crystal_density_method 'not measured'
_exptl_crystal_description Block
_exptl_crystal_F_000 1212
_exptl_crystal_size_max 0.27
_exptl_crystal_size_mid 0.19
_exptl_crystal_size_min 0.15
_refine_diff_density_max 0.854
_refine_diff_density_min -0.387
_refine_diff_density_rms 0.058
_refine_ls_extinction_method none
_refine_ls_goodness_of_fit_ref 1.025
_refine_ls_hydrogen_treatment 'methyl H rigid rotor model; OH riding model; others freely refined'
_refine_ls_matrix_type full
_refine_ls_number_parameters 932
_refine_ls_number_reflns 13397
_refine_ls_number_restraints 1
_refine_ls_restrained_S_all 1.025
_refine_ls_R_factor_all 0.1124
_refine_ls_R_factor_gt 0.0654
_refine_ls_shift/su_max 0.001
_refine_ls_shift/su_mean 0.000
_refine_ls_structure_factor_coef Fsqd
_refine_ls_weighting_details 'calc w=1/[\s^2^(Fo^2^)+(0.0759P)^2^+1.4135P] where P=(Fo^2^+2Fc^2^)/3'
_refine_ls_weighting_scheme calc
_refine_ls_wR_factor_gt 0.1497
_refine_ls_wR_factor_ref 0.1791
_reflns_number_gt 8363
_reflns_number_total 13407
_reflns_threshold_expression I>2\s(I)
_cod_data_source_file b600288a.txt
_cod_data_source_block '[(AABA)6.(2-BuOH)]'
_cod_depositor_comments
;
The following automatic conversions were performed:
'_symmetry_cell_setting' value 'Triclinic' changed to 'triclinic'
according to '/home/saulius/struct/CIF-dictionaries/cif_core.dic'
dictionary named 'cif_core.dic' version 2.4.1 from 2010-06-29.

Automatic conversion script
Id: cif_fix_enum 1527 2010-12-29 10:47:43Z saulius 

The following automatic conversions were performed:

'_atom_sites_solution_primary' value 'direct methods' was changed to
'direct'.

Automatic conversion script
Id: cif_fix_values 6452 2018-10-05 10:23:21Z andrius 
;
_cod_original_sg_symbol_H-M P-1
_cod_database_code 7203259

loop_
_symmetry_equiv_pos_as_xyz
'x, y, z'
'-x, -y, -z'

loop_
_atom_site_label
_atom_site_type_symbol
_atom_site_fract_x
_atom_site_fract_y
_atom_site_fract_z
_atom_site_U_iso_or_equiv
_atom_site_adp_type
_atom_site_occupancy
_atom_site_symmetry_multiplicity
_atom_site_calc_flag
_atom_site_refinement_flags
_atom_site_disorder_assembly
_atom_site_disorder_group
C1 C 0.0262(2) 0.30426(14) 0.13804(14) 0.0267(5) Uani 1 1 d . . .
C2 C 0.0170(2) 0.23164(14) 0.19627(14) 0.0266(5) Uani 1 1 d . . .
C3 C -0.0602(3) 0.18160(17) 0.17941(16) 0.0369(6) Uani 1 1 d . . .
H3 H -0.071(3) 0.1336(19) 0.2191(18) 0.054(9) Uiso 1 1 d . . .
C4 C -0.1236(3) 0.20058(19) 0.10816(17) 0.0424(7) Uani 1 1 d . . .
H4 H -0.174(3) 0.1664(19) 0.0972(18) 0.054(9) Uiso 1 1 d . . .
C5 C -0.1117(3) 0.27099(18) 0.05187(17) 0.0401(7) Uani 1 1 d . . .
H5 H -0.153(3) 0.2820(17) 0.0022(17) 0.045(8) Uiso 1 1 d . . .
C6 C -0.0382(3) 0.32300(16) 0.06639(15) 0.0327(6) Uani 1 1 d . . .
H6 H -0.035(2) 0.3726(15) 0.0277(14) 0.024(6) Uiso 1 1 d . . .
C7 C 0.0911(2) 0.20665(14) 0.27241(13) 0.0263(5) Uani 1 1 d . . .
O1 O 0.14928(19) 0.25342(10) 0.29208(10) 0.0339(4) Uani 1 1 d . . .
N1 N 0.0973(3) 0.13158(14) 0.31940(14) 0.0335(5) Uani 1 1 d . . .
H1A H 0.063(3) 0.1009(18) 0.3088(17) 0.036(8) Uiso 1 1 d . . .
H1B H 0.146(3) 0.1165(18) 0.3656(18) 0.046(8) Uiso 1 1 d . . .
C8 C 0.1546(3) 0.41478(15) 0.10345(15) 0.0324(6) Uani 1 1 d . . .
C9 C 0.2270(3) 0.46134(17) 0.13927(16) 0.0396(6) Uani 1 1 d . . .
H9A H 0.3139 0.4680 0.1112 0.059 Uiso 1 1 calc R . .
H9B H 0.2483 0.4312 0.1938 0.059 Uiso 1 1 calc R . .
H9C H 0.1662 0.5153 0.1363 0.059 Uiso 1 1 calc R . .
O2 O 0.1468(2) 0.42957(14) 0.03315(11) 0.0550(6) Uani 1 1 d . . .
N2 N 0.0992(2) 0.35720(12) 0.15429(13) 0.0295(5) Uani 1 1 d . . .
H2 H 0.122(3) 0.3440(16) 0.2013(16) 0.028(7) Uiso 1 1 d . . .
C11 C 0.0938(2) 0.49731(14) 0.74442(13) 0.0254(5) Uani 1 1 d . . .
C12 C 0.1700(2) 0.47516(14) 0.81407(14) 0.0259(5) Uani 1 1 d . . .
C13 C 0.1670(3) 0.40052(15) 0.86872(14) 0.0308(6) Uani 1 1 d . . .
H13 H 0.223(2) 0.3835(14) 0.9175(14) 0.024(6) Uiso 1 1 d . . .
C14 C 0.0903(3) 0.34913(16) 0.85615(15) 0.0339(6) Uani 1 1 d . . .
H14 H 0.091(3) 0.2993(16) 0.8930(15) 0.028(7) Uiso 1 1 d . . .
C15 C 0.0153(3) 0.37212(16) 0.78805(15) 0.0354(6) Uani 1 1 d . . .
H15 H -0.041(3) 0.3381(17) 0.7798(15) 0.039(8) Uiso 1 1 d . . .
C16 C 0.0168(3) 0.44495(16) 0.73262(15) 0.0329(6) Uani 1 1 d . . .
H16 H -0.036(3) 0.4582(16) 0.6892(16) 0.036(7) Uiso 1 1 d . . .
C17 C 0.2549(3) 0.52881(14) 0.83017(14) 0.0280(5) Uani 1 1 d . . .
O11 O 0.29752(19) 0.58050(11) 0.77650(10) 0.0346(4) Uani 1 1 d . . .
N11 N 0.2860(3) 0.51782(14) 0.90407(13) 0.0342(5) Uani 1 1 d . . .
H11A H 0.243(3) 0.4895(18) 0.9440(17) 0.043(8) Uiso 1 1 d . . .
H11B H 0.343(3) 0.550(2) 0.9159(18) 0.056(9) Uiso 1 1 d . . .
C18 C 0.0203(3) 0.61200(15) 0.62439(14) 0.0290(5) Uani 1 1 d . . .
C19 C 0.0548(3) 0.69035(15) 0.57775(14) 0.0336(6) Uani 1 1 d . . .
H19A H -0.0220 0.7365 0.5815 0.050 Uiso 1 1 calc R . .
H19B H 0.0683 0.6901 0.5233 0.050 Uiso 1 1 calc R . .
H19C H 0.1406 0.6959 0.5979 0.050 Uiso 1 1 calc R . .
O12 O -0.0740(2) 0.58688(11) 0.60490(10) 0.0401(5) Uani 1 1 d . . .
N12 N 0.0987(2) 0.57210(12) 0.68923(11) 0.0279(5) Uani 1 1 d . . .
H12 H 0.161(3) 0.5955(16) 0.6999(15) 0.031(7) Uiso 1 1 d . . .
C21 C 0.6470(2) 0.41529(14) 0.49326(14) 0.0271(5) Uani 1 1 d . . .
C22 C 0.7391(3) 0.46488(14) 0.49659(14) 0.0271(5) Uani 1 1 d . . .
C23 C 0.8383(3) 0.43554(15) 0.55653(15) 0.0315(6) Uani 1 1 d . . .
H23 H 0.906(3) 0.4674(17) 0.5549(16) 0.043(8) Uiso 1 1 d . . .
C24 C 0.8442(3) 0.36198(16) 0.61297(15) 0.0370(6) Uani 1 1 d . . .
H24 H 0.914(3) 0.3445(16) 0.6513(16) 0.037(7) Uiso 1 1 d . . .
C25 C 0.7456(3) 0.31810(17) 0.61264(15) 0.0380(6) Uani 1 1 d . . .
H25 H 0.744(3) 0.2680(17) 0.6555(16) 0.040(8) Uiso 1 1 d . . .
C26 C 0.6481(3) 0.34393(16) 0.55325(15) 0.0344(6) Uani 1 1 d . . .
H26 H 0.576(3) 0.3127(17) 0.5509(15) 0.040(8) Uiso 1 1 d . . .
C27 C 0.7326(2) 0.54639(14) 0.43933(14) 0.0272(5) Uani 1 1 d . . .
O21 O 0.67006(18) 0.56681(10) 0.37609(10) 0.0332(4) Uani 1 1 d . . .
N21 N 0.7967(3) 0.59733(14) 0.45785(15) 0.0369(5) Uani 1 1 d . . .
H21A H 0.802(3) 0.646(2) 0.4232(18) 0.047(9) Uiso 1 1 d . . .
H21B H 0.838(3) 0.5917(18) 0.5030(19) 0.048(9) Uiso 1 1 d . . .
C28 C 0.4879(3) 0.39328(15) 0.40460(15) 0.0305(6) Uani 1 1 d . . .
C29 C 0.4023(3) 0.43754(17) 0.33215(15) 0.0385(6) Uani 1 1 d . . .
H29A H 0.4554 0.4259 0.2870 0.058 Uiso 1 1 calc R . .
H29B H 0.3802 0.4966 0.3260 0.058 Uiso 1 1 calc R . .
H29C H 0.3154 0.4189 0.3363 0.058 Uiso 1 1 calc R . .
O22 O 0.4953(2) 0.32094(11) 0.43683(11) 0.0463(5) Uani 1 1 d . . .
N22 N 0.5564(2) 0.43966(13) 0.42974(13) 0.0306(5) Uani 1 1 d . . .
H22 H 0.563(3) 0.4889(18) 0.3977(16) 0.041(8) Uiso 1 1 d . . .
C31 C 0.4357(3) 0.01899(15) 0.60136(14) 0.0274(5) Uani 1 1 d . . .
C32 C 0.4148(2) 0.09990(15) 0.55305(13) 0.0265(5) Uani 1 1 d . . .
C33 C 0.4836(3) 0.15257(16) 0.57236(15) 0.0333(6) Uani 1 1 d . . .
H33 H 0.464(3) 0.2078(18) 0.5420(16) 0.042(8) Uiso 1 1 d . . .
C34 C 0.5728(3) 0.12691(17) 0.63472(15) 0.0353(6) Uani 1 1 d . . .
H34 H 0.617(3) 0.1622(16) 0.6488(15) 0.034(7) Uiso 1 1 d . . .
C35 C 0.5963(3) 0.04678(17) 0.67977(16) 0.0367(6) Uani 1 1 d . . .
H35 H 0.661(3) 0.0271(19) 0.7247(19) 0.061(10) Uiso 1 1 d . . .
C36 C 0.5289(3) -0.00701(17) 0.66355(15) 0.0347(6) Uani 1 1 d . . .
H36 H 0.539(3) -0.0619(18) 0.6951(16) 0.039(8) Uiso 1 1 d . . .
C37 C 0.3234(3) 0.13047(15) 0.48200(14) 0.0280(5) Uani 1 1 d . . .
O31 O 0.24653(19) 0.08895(11) 0.46842(10) 0.0360(4) Uani 1 1 d . . .
N31 N 0.3268(3) 0.20283(14) 0.43278(14) 0.0371(6) Uani 1 1 d . . .
H31A H 0.385(3) 0.235(2) 0.4380(19) 0.058(10) Uiso 1 1 d . . .
H31B H 0.276(3) 0.2169(19) 0.3901(19) 0.054(9) Uiso 1 1 d . . .
C38 C 0.3506(3) -0.10916(15) 0.62852(15) 0.0326(6) Uani 1 1 d . . .
C39 C 0.2602(3) -0.14725(17) 0.59359(17) 0.0410(7) Uani 1 1 d . . .
H39A H 0.3168 -0.1972 0.5829 0.061 Uiso 1 1 calc R . .
H39B H 0.2193 -0.1085 0.5450 0.061 Uiso 1 1 calc R . .
H39C H 0.1854 -0.1610 0.6300 0.061 Uiso 1 1 calc R . .
O32 O 0.4069(2) -0.14467(11) 0.69191(11) 0.0443(5) Uani 1 1 d . . .
N32 N 0.3634(2) -0.03438(13) 0.58515(13) 0.0318(5) Uani 1 1 d . . .
H32 H 0.314(3) -0.0120(16) 0.5454(16) 0.030(7) Uiso 1 1 d . . .
C41 C 0.4481(2) 0.25730(14) 0.01868(14) 0.0277(5) Uani 1 1 d . . .
C42 C 0.4605(2) 0.25786(14) 0.09610(14) 0.0267(5) Uani 1 1 d . . .
C43 C 0.4000(3) 0.20476(15) 0.15454(15) 0.0295(5) Uani 1 1 d . . .
H43 H 0.405(3) 0.2049(15) 0.2045(16) 0.030(7) Uiso 1 1 d . . .
C44 C 0.3307(3) 0.15179(16) 0.13801(16) 0.0314(6) Uani 1 1 d . . .
H44 H 0.290(3) 0.1140(16) 0.1780(15) 0.029(7) Uiso 1 1 d . . .
C45 C 0.3189(3) 0.15248(16) 0.06180(16) 0.0339(6) Uani 1 1 d . . .
H45 H 0.268(3) 0.1201(18) 0.0477(17) 0.050(9) Uiso 1 1 d . . .
C46 C 0.3769(3) 0.20413(16) 0.00271(16) 0.0331(6) Uani 1 1 d . . .
H46 H 0.364(3) 0.2060(15) -0.0481(15) 0.031(7) Uiso 1 1 d . . .
C47 C 0.5308(3) 0.31621(15) 0.11608(14) 0.0286(5) Uani 1 1 d . . .
O41 O 0.54378(19) 0.38031(10) 0.06620(10) 0.0345(4) Uani 1 1 d . . .
N41 N 0.5752(2) 0.29871(14) 0.18846(13) 0.0337(5) Uani 1 1 d . . .
H41A H 0.576(4) 0.248(2) 0.227(2) 0.068(11) Uiso 1 1 d . . .
H41B H 0.621(3) 0.3351(19) 0.2018(17) 0.050(9) Uiso 1 1 d . . .
C48 C 0.5367(3) 0.30958(16) -0.11433(15) 0.0323(6) Uani 1 1 d . . .
C49 C 0.5891(4) 0.38099(18) -0.16543(17) 0.0480(8) Uani 1 1 d . . .
H49A H 0.6882 0.3627 -0.1769 0.072 Uiso 1 1 calc R . .
H49B H 0.5774 0.4235 -0.1386 0.072 Uiso 1 1 calc R . .
H49C H 0.5358 0.4032 -0.2140 0.072 Uiso 1 1 calc R . .
O42 O 0.52635(19) 0.25305(11) -0.13953(10) 0.0361(4) Uani 1 1 d . . .
N42 N 0.5046(2) 0.31306(13) -0.04128(12) 0.0321(5) Uani 1 1 d . . .
H42 H 0.517(3) 0.3585(19) -0.0252(17) 0.054(9) Uiso 1 1 d . . .
C51 C 0.7785(2) 0.91977(14) 0.25002(14) 0.0274(5) Uani 1 1 d . . .
C52 C 0.7119(2) 0.86301(14) 0.23465(14) 0.0270(5) Uani 1 1 d . . .
C53 C 0.6245(3) 0.88957(16) 0.17017(16) 0.0330(6) Uani 1 1 d . . .
H53 H 0.578(3) 0.8534(17) 0.1587(15) 0.035(7) Uiso 1 1 d . . .
C54 C 0.6013(3) 0.96831(16) 0.12212(16) 0.0359(6) Uani 1 1 d . . .
H54 H 0.543(3) 0.9827(18) 0.0767(18) 0.053(9) Uiso 1 1 d . . .
C55 C 0.6643(3) 1.02335(16) 0.13882(16) 0.0361(6) Uani 1 1 d . . .
H55 H 0.647(3) 1.0791(18) 0.1073(16) 0.042(8) Uiso 1 1 d . . .
C56 C 0.7515(3) 0.99984(16) 0.20198(16) 0.0340(6) Uani 1 1 d . . .
H56 H 0.792(3) 1.0343(17) 0.2147(16) 0.040(8) Uiso 1 1 d . . .
C57 C 0.7305(3) 0.77701(15) 0.28648(15) 0.0300(5) Uani 1 1 d . . .
O51 O 0.8143(2) 0.74997(10) 0.34203(11) 0.0405(5) Uani 1 1 d . . .
N51 N 0.6538(3) 0.72989(14) 0.27246(15) 0.0356(5) Uani 1 1 d . . .
H51A H 0.657(3) 0.6817(19) 0.3040(17) 0.039(8) Uiso 1 1 d . . .
H51B H 0.595(3) 0.7480(18) 0.2296(18) 0.049(9) Uiso 1 1 d . . .
C58 C 0.9472(3) 0.93508(16) 0.33927(15) 0.0336(6) Uani 1 1 d . . .
O52 O 0.9504(2) 1.00643(12) 0.30793(13) 0.0541(6) Uani 1 1 d . . .
C59 C 1.0327(3) 0.88673(16) 0.41084(16) 0.0379(6) Uani 1 1 d . . .
H59A H 1.1242 0.9002 0.4057 0.057 Uiso 1 1 calc R . .
H59B H 1.0451 0.8281 0.4169 0.057 Uiso 1 1 calc R . .
H59C H 0.9844 0.9004 0.4565 0.057 Uiso 1 1 calc R . .
N52 N 0.8692(2) 0.89383(13) 0.31454(13) 0.0309(5) Uani 1 1 d . . .
H52 H 0.877(3) 0.8424(19) 0.3423(17) 0.043(8) Uiso 1 1 d . . .
C1SA C 0.7659(7) 0.0612(4) 0.8971(4) 0.086(2) Uani 0.71 1 d PD A 1
C1SB C 0.8658(12) 0.0281(5) 0.8495(7) 0.052(3) Uani 0.29 1 d PD A 2
C2S C 0.8386(5) 0.1131(2) 0.8417(2) 0.0809(13) Uani 1 1 d D . .
O1S O 0.7481(3) 0.16544(16) 0.78170(14) 0.0698(7) Uani 1 1 d . A .
H1SA H 0.6802 0.1932 0.8005 0.105 Uiso 1 1 calc R . .
C3S C 0.9097(5) 0.1632(2) 0.8746(3) 0.0917(15) Uani 1 1 d . A .
H3SA H 0.9555 0.1972 0.8313 0.110 Uiso 1 1 calc R . .
H3SB H 0.8369 0.2011 0.8959 0.110 Uiso 1 1 calc R . .
C4S C 1.0135(4) 0.1185(3) 0.9349(3) 0.0771(12) Uani 1 1 d . . .
H4S1 H 0.9687 0.0878 0.9801 0.116 Uiso 1 1 calc R A .
H4S2 H 1.0552 0.1571 0.9501 0.116 Uiso 1 1 calc R . .
H4S3 H 1.0864 0.0804 0.9151 0.116 Uiso 1 1 calc R . .

loop_
_atom_site_aniso_label
_atom_site_aniso_U_11
_atom_site_aniso_U_22
_atom_site_aniso_U_33
_atom_site_aniso_U_23
_atom_site_aniso_U_13
_atom_site_aniso_U_12
C1 0.0287(12) 0.0253(12) 0.0273(12) -0.0079(10) 0.0001(10) -0.0077(10)
C2 0.0281(12) 0.0259(12) 0.0267(12) -0.0073(10) 0.0004(10) -0.0078(10)
C3 0.0413(16) 0.0349(15) 0.0363(15) -0.0032(12) -0.0049(12) -0.0194(13)
C4 0.0461(17) 0.0455(17) 0.0425(17) -0.0087(14) -0.0089(13) -0.0252(14)
C5 0.0398(16) 0.0478(17) 0.0335(15) -0.0057(13) -0.0092(12) -0.0156(13)
C6 0.0376(15) 0.0286(14) 0.0294(13) -0.0022(11) -0.0044(11) -0.0090(11)
C7 0.0304(13) 0.0249(12) 0.0239(12) -0.0055(10) 0.0032(10) -0.0093(10)
O1 0.0495(11) 0.0291(9) 0.0267(9) -0.0042(7) -0.0051(8) -0.0186(8)
N1 0.0444(14) 0.0280(12) 0.0304(12) -0.0022(10) -0.0082(10) -0.0179(11)
C8 0.0393(15) 0.0263(13) 0.0302(14) -0.0037(11) -0.0007(11) -0.0095(11)
C9 0.0506(17) 0.0315(14) 0.0415(16) -0.0092(12) -0.0006(13) -0.0195(13)
O2 0.0822(16) 0.0642(14) 0.0288(11) -0.0021(10) -0.0012(10) -0.0488(13)
N2 0.0422(13) 0.0242(11) 0.0227(11) -0.0037(9) -0.0033(9) -0.0114(9)
C11 0.0305(13) 0.0230(12) 0.0246(12) -0.0060(10) 0.0005(9) -0.0108(10)
C12 0.0297(13) 0.0245(12) 0.0268(12) -0.0096(10) -0.0003(10) -0.0095(10)
C13 0.0398(15) 0.0265(13) 0.0259(13) -0.0030(10) -0.0037(11) -0.0116(11)
C14 0.0494(16) 0.0240(13) 0.0296(14) -0.0029(11) -0.0009(12) -0.0161(12)
C15 0.0477(16) 0.0314(14) 0.0347(14) -0.0095(11) -0.0009(12) -0.0230(13)
C16 0.0408(15) 0.0323(14) 0.0298(14) -0.0090(11) -0.0045(12) -0.0147(12)
C17 0.0322(13) 0.0256(12) 0.0274(13) -0.0070(10) -0.0028(10) -0.0089(10)
O11 0.0450(11) 0.0373(10) 0.0268(9) -0.0034(8) -0.0033(8) -0.0251(9)
N11 0.0499(14) 0.0324(12) 0.0257(12) -0.0040(10) -0.0051(10) -0.0230(11)
C18 0.0354(14) 0.0281(13) 0.0262(12) -0.0094(10) -0.0013(10) -0.0097(11)
C19 0.0444(15) 0.0275(13) 0.0281(13) -0.0028(11) -0.0024(11) -0.0125(12)
O12 0.0475(11) 0.0393(11) 0.0361(10) -0.0038(8) -0.0119(9) -0.0198(9)
N12 0.0368(12) 0.0263(11) 0.0241(10) -0.0046(9) -0.0040(9) -0.0156(9)
C21 0.0304(13) 0.0246(12) 0.0286(13) -0.0093(10) 0.0011(10) -0.0089(10)
C22 0.0311(13) 0.0243(12) 0.0273(12) -0.0081(10) -0.0008(10) -0.0076(10)
C23 0.0408(15) 0.0264(13) 0.0323(14) -0.0108(11) -0.0048(11) -0.0126(11)
C24 0.0526(17) 0.0315(14) 0.0293(14) -0.0077(11) -0.0122(13) -0.0116(13)
C25 0.0605(19) 0.0294(14) 0.0256(13) -0.0033(11) -0.0015(12) -0.0179(13)
C26 0.0447(16) 0.0302(14) 0.0317(14) -0.0069(11) -0.0024(12) -0.0168(12)
C27 0.0277(13) 0.0240(12) 0.0313(13) -0.0084(10) 0.0016(10) -0.0086(10)
O21 0.0397(10) 0.0272(9) 0.0341(10) -0.0026(8) -0.0093(8) -0.0149(8)
N21 0.0479(14) 0.0287(12) 0.0371(13) -0.0019(10) -0.0115(11) -0.0200(11)
C28 0.0284(13) 0.0315(14) 0.0330(13) -0.0052(11) 0.0006(10) -0.0144(11)
C29 0.0388(15) 0.0405(15) 0.0374(15) -0.0042(12) -0.0086(12) -0.0172(13)
O22 0.0658(14) 0.0326(10) 0.0448(12) 0.0007(9) -0.0164(10) -0.0285(10)
N22 0.0337(12) 0.0247(11) 0.0335(12) -0.0017(9) -0.0054(9) -0.0132(9)
C31 0.0308(13) 0.0285(13) 0.0257(12) -0.0077(10) 0.0018(10) -0.0121(10)
C32 0.0299(13) 0.0288(13) 0.0229(12) -0.0055(10) 0.0010(10) -0.0130(10)
C33 0.0439(15) 0.0286(14) 0.0277(13) 0.0003(11) -0.0029(11) -0.0177(12)
C34 0.0448(16) 0.0363(15) 0.0311(14) -0.0072(12) -0.0039(12) -0.0227(13)
C35 0.0397(15) 0.0417(16) 0.0299(14) -0.0050(12) -0.0074(12) -0.0155(12)
C36 0.0443(16) 0.0294(14) 0.0297(14) -0.0004(11) -0.0065(11) -0.0149(12)
C37 0.0297(13) 0.0280(13) 0.0269(12) -0.0052(10) -0.0008(10) -0.0106(10)
O31 0.0455(11) 0.0336(10) 0.0310(10) -0.0004(8) -0.0094(8) -0.0211(9)
N31 0.0473(14) 0.0307(12) 0.0330(13) 0.0030(10) -0.0113(11) -0.0199(11)
C38 0.0397(15) 0.0292(13) 0.0294(13) -0.0051(11) -0.0012(11) -0.0123(11)
C39 0.0540(18) 0.0315(14) 0.0421(16) -0.0086(12) -0.0049(13) -0.0193(13)
O32 0.0642(13) 0.0316(10) 0.0362(11) 0.0036(8) -0.0127(9) -0.0222(10)
N32 0.0414(13) 0.0279(11) 0.0262(11) -0.0015(9) -0.0071(10) -0.0134(10)
C41 0.0296(13) 0.0237(12) 0.0287(13) -0.0023(10) -0.0044(10) -0.0091(10)
C42 0.0277(12) 0.0206(11) 0.0307(13) -0.0049(10) -0.0055(10) -0.0052(10)
C43 0.0304(13) 0.0283(13) 0.0282(13) -0.0041(11) -0.0040(10) -0.0072(10)
C44 0.0280(13) 0.0273(13) 0.0364(14) -0.0024(11) -0.0016(11) -0.0094(11)
C45 0.0306(14) 0.0285(13) 0.0440(16) -0.0075(12) -0.0077(11) -0.0106(11)
C46 0.0395(15) 0.0320(14) 0.0317(14) -0.0065(11) -0.0089(11) -0.0159(12)
C47 0.0313(13) 0.0254(12) 0.0305(13) -0.0073(10) -0.0029(10) -0.0090(10)
O41 0.0483(11) 0.0273(9) 0.0308(10) -0.0033(8) -0.0070(8) -0.0181(8)
N41 0.0472(14) 0.0290(12) 0.0275(12) -0.0031(10) -0.0080(10) -0.0173(10)
C48 0.0359(14) 0.0323(14) 0.0292(13) -0.0049(11) -0.0092(11) -0.0106(11)
C49 0.068(2) 0.0423(17) 0.0368(16) -0.0048(13) 0.0051(14) -0.0277(16)
O42 0.0426(11) 0.0382(10) 0.0335(10) -0.0127(8) -0.0046(8) -0.0163(9)
N42 0.0438(13) 0.0281(11) 0.0292(11) -0.0045(9) -0.0055(9) -0.0198(10)
C51 0.0278(12) 0.0226(12) 0.0315(13) -0.0057(10) -0.0032(10) -0.0068(10)
C52 0.0278(12) 0.0210(12) 0.0322(13) -0.0068(10) -0.0022(10) -0.0060(10)
C53 0.0353(14) 0.0280(13) 0.0380(15) -0.0080(11) -0.0066(11) -0.0113(11)
C54 0.0397(15) 0.0306(14) 0.0359(15) -0.0026(12) -0.0121(12) -0.0102(12)
C55 0.0367(15) 0.0246(13) 0.0422(16) 0.0015(12) -0.0074(12) -0.0091(11)
C56 0.0374(15) 0.0225(13) 0.0432(16) -0.0047(11) -0.0081(12) -0.0122(11)
C57 0.0315(13) 0.0236(12) 0.0355(14) -0.0066(11) -0.0049(11) -0.0083(10)
O51 0.0485(11) 0.0254(9) 0.0474(11) 0.0007(8) -0.0213(9) -0.0152(8)
N51 0.0463(14) 0.0227(11) 0.0402(13) -0.0024(10) -0.0131(11) -0.0165(10)
C58 0.0370(14) 0.0295(14) 0.0367(14) -0.0071(11) -0.0064(11) -0.0134(11)
O52 0.0729(15) 0.0320(11) 0.0604(14) 0.0045(10) -0.0299(11) -0.0304(10)
C59 0.0425(16) 0.0361(15) 0.0364(15) -0.0051(12) -0.0113(12) -0.0143(12)
N52 0.0373(12) 0.0222(11) 0.0339(12) -0.0015(9) -0.0085(9) -0.0134(9)
C1SA 0.096(5) 0.063(4) 0.093(4) 0.023(3) -0.047(4) -0.047(4)
C1SB 0.057(7) 0.039(6) 0.066(8) -0.019(5) -0.025(6) -0.015(5)
C2S 0.103(3) 0.058(2) 0.078(3) -0.016(2) -0.051(3) -0.002(2)
O1S 0.0712(17) 0.0724(17) 0.0557(15) -0.0117(13) -0.0108(12) -0.0021(13)
C3S 0.088(3) 0.051(2) 0.135(4) -0.015(3) -0.042(3) -0.015(2)
C4S 0.067(3) 0.077(3) 0.099(3) -0.038(2) -0.004(2) -0.021(2)

loop_
_atom_type_symbol
_atom_type_description
_atom_type_scat_dispersion_real
_atom_type_scat_dispersion_imag
_atom_type_scat_source
C C 0.0033 0.0016 'International Tables Vol C Tables 4.2.6.8 and 6.1.1.4'
H H 0.0000 0.0000 'International Tables Vol C Tables 4.2.6.8 and 6.1.1.4'
O O 0.0106 0.0060 'International Tables Vol C Tables 4.2.6.8 and 6.1.1.4'
N N 0.0061 0.0033 'International Tables Vol C Tables 4.2.6.8 and 6.1.1.4'

loop_
_geom_angle_atom_site_label_1
_geom_angle_atom_site_label_2
_geom_angle_atom_site_label_3
_geom_angle
_geom_angle_site_symmetry_1
_geom_angle_site_symmetry_3
_geom_angle_publ_flag
C6 C1 N2 121.0(2) . . ?
C6 C1 C2 120.0(2) . . ?
N2 C1 C2 119.0(2) . . ?
C3 C2 C1 117.7(2) . . ?
C3 C2 C7 120.4(2) . . ?
C1 C2 C7 121.9(2) . . ?
C4 C3 C2 121.9(3) . . ?
C4 C3 H3 119.3(19) . . ?
C2 C3 H3 118.8(19) . . ?
C5 C4 C3 119.5(3) . . ?
C5 C4 H4 119.2(19) . . ?
C3 C4 H4 121.3(19) . . ?
C4 C5 C6 120.6(3) . . ?
C4 C5 H5 118.4(18) . . ?
C6 C5 H5 121.0(18) . . ?
C5 C6 C1 120.3(2) . . ?
C5 C6 H6 119.3(15) . . ?
C1 C6 H6 120.4(15) . . ?
O1 C7 N1 119.5(2) . . ?
O1 C7 C2 121.7(2) . . ?
N1 C7 C2 118.8(2) . . ?
C7 N1 H1A 122(2) . . ?
C7 N1 H1B 117.7(18) . . ?
H1A N1 H1B 120(3) . . ?
O2 C8 N2 123.7(2) . . ?
O2 C8 C9 121.1(2) . . ?
N2 C8 C9 115.3(2) . . ?
C8 C9 H9A 109.5 . . ?
C8 C9 H9B 109.5 . . ?
H9A C9 H9B 109.5 . . ?
C8 C9 H9C 109.5 . . ?
H9A C9 H9C 109.5 . . ?
H9B C9 H9C 109.5 . . ?
C8 N2 C1 128.1(2) . . ?
C8 N2 H2 118.1(18) . . ?
C1 N2 H2 112.7(18) . . ?
C16 C11 N12 122.4(2) . . ?
C16 C11 C12 119.2(2) . . ?
N12 C11 C12 118.4(2) . . ?
C13 C12 C11 118.7(2) . . ?
C13 C12 C17 119.5(2) . . ?
C11 C12 C17 121.8(2) . . ?
C14 C13 C12 121.4(2) . . ?
C14 C13 H13 119.3(14) . . ?
C12 C13 H13 119.3(14) . . ?
C15 C14 C13 119.1(2) . . ?
C15 C14 H14 120.8(16) . . ?
C13 C14 H14 120.1(16) . . ?
C16 C15 C14 121.0(2) . . ?
C16 C15 H15 119.2(16) . . ?
C14 C15 H15 119.7(16) . . ?
C15 C16 C11 120.5(2) . . ?
C15 C16 H16 117.9(17) . . ?
C11 C16 H16 121.6(17) . . ?
O11 C17 N11 121.2(2) . . ?
O11 C17 C12 121.4(2) . . ?
N11 C17 C12 117.4(2) . . ?
C17 N11 H11A 123.0(19) . . ?
C17 N11 H11B 119.2(19) . . ?
H11A N11 H11B 117(3) . . ?
O12 C18 N12 123.3(2) . . ?
O12 C18 C19 121.5(2) . . ?
N12 C18 C19 115.2(2) . . ?
C18 C19 H19A 109.5 . . ?
C18 C19 H19B 109.5 . . ?
H19A C19 H19B 109.5 . . ?
C18 C19 H19C 109.5 . . ?
H19A C19 H19C 109.5 . . ?
H19B C19 H19C 109.5 . . ?
C18 N12 C11 129.2(2) . . ?
C18 N12 H12 117.1(17) . . ?
C11 N12 H12 113.6(17) . . ?
C26 C21 N22 121.7(2) . . ?
C26 C21 C22 119.4(2) . . ?
N22 C21 C22 118.9(2) . . ?
C23 C22 C21 118.0(2) . . ?
C23 C22 C27 119.8(2) . . ?
C21 C22 C27 122.2(2) . . ?
C24 C23 C22 121.8(2) . . ?
C24 C23 H23 121.1(17) . . ?
C22 C23 H23 116.9(17) . . ?
C25 C24 C23 119.2(3) . . ?
C25 C24 H24 122.4(17) . . ?
C23 C24 H24 118.4(17) . . ?
C24 C25 C26 120.6(2) . . ?
C24 C25 H25 119.7(16) . . ?
C26 C25 H25 119.7(16) . . ?
C25 C26 C21 120.5(2) . . ?
C25 C26 H26 122.5(16) . . ?
C21 C26 H26 117.0(16) . . ?
O21 C27 N21 120.6(2) . . ?
O21 C27 C22 121.7(2) . . ?
N21 C27 C22 117.7(2) . . ?
C27 N21 H21A 120.6(19) . . ?
C27 N21 H21B 128.9(19) . . ?
H21A N21 H21B 110(3) . . ?
O22 C28 N22 123.5(2) . . ?
O22 C28 C29 121.6(2) . . ?
N22 C28 C29 114.8(2) . . ?
C28 C29 H29A 109.5 . . ?
C28 C29 H29B 109.5 . . ?
H29A C29 H29B 109.5 . . ?
C28 C29 H29C 109.5 . . ?
H29A C29 H29C 109.5 . . ?
H29B C29 H29C 109.5 . . ?
C28 N22 C21 128.0(2) . . ?
C28 N22 H22 119.1(18) . . ?
C21 N22 H22 111.3(18) . . ?
C36 C31 N32 121.3(2) . . ?
C36 C31 C32 119.5(2) . . ?
N32 C31 C32 119.1(2) . . ?
C33 C32 C31 117.9(2) . . ?
C33 C32 C37 119.7(2) . . ?
C31 C32 C37 122.4(2) . . ?
C34 C33 C32 122.1(2) . . ?
C34 C33 H33 120.5(17) . . ?
C32 C33 H33 117.4(17) . . ?
C33 C34 C35 119.4(3) . . ?
C33 C34 H34 122.5(16) . . ?
C35 C34 H34 118.1(16) . . ?
C34 C35 C36 120.5(2) . . ?
C34 C35 H35 120.3(19) . . ?
C36 C35 H35 119.2(19) . . ?
C35 C36 C31 120.5(2) . . ?
C35 C36 H36 122.5(17) . . ?
C31 C36 H36 116.9(17) . . ?
O31 C37 N31 120.0(2) . . ?
O31 C37 C32 121.4(2) . . ?
N31 C37 C32 118.6(2) . . ?
C37 N31 H31A 124(2) . . ?
C37 N31 H31B 116(2) . . ?
H31A N31 H31B 120(3) . . ?
O32 C38 N32 124.0(2) . . ?
O32 C38 C39 121.2(2) . . ?
N32 C38 C39 114.8(2) . . ?
C38 C39 H39A 109.5 . . ?
C38 C39 H39B 109.5 . . ?
H39A C39 H39B 109.5 . . ?
C38 C39 H39C 109.5 . . ?
H39A C39 H39C 109.5 . . ?
H39B C39 H39C 109.5 . . ?
C38 N32 C31 129.6(2) . . ?
C38 N32 H32 118.1(18) . . ?
C31 N32 H32 111.7(18) . . ?
C46 C41 C42 119.5(2) . . ?
C46 C41 N42 121.7(2) . . ?
C42 C41 N42 118.7(2) . . ?
C43 C42 C41 118.3(2) . . ?
C43 C42 C47 120.0(2) . . ?
C41 C42 C47 121.6(2) . . ?
C44 C43 C42 121.6(2) . . ?
C44 C43 H43 118.8(17) . . ?
C42 C43 H43 119.6(17) . . ?
C45 C44 C43 119.2(2) . . ?
C45 C44 H44 118.3(15) . . ?
C43 C44 H44 122.4(15) . . ?
C46 C45 C44 120.7(2) . . ?
C46 C45 H45 117.1(18) . . ?
C44 C45 H45 122.1(18) . . ?
C45 C46 C41 120.6(2) . . ?
C45 C46 H46 119.6(16) . . ?
C41 C46 H46 119.7(16) . . ?
O41 C47 N41 121.3(2) . . ?
O41 C47 C42 120.5(2) . . ?
N41 C47 C42 118.1(2) . . ?
C47 N41 H41A 124(2) . . ?
C47 N41 H41B 118.9(18) . . ?
H41A N41 H41B 117(3) . . ?
O42 C48 N42 124.2(2) . . ?
O42 C48 C49 120.7(2) . . ?
N42 C48 C49 115.1(2) . . ?
C48 C49 H49A 109.5 . . ?
C48 C49 H49B 109.5 . . ?
H49A C49 H49B 109.5 . . ?
C48 C49 H49C 109.5 . . ?
H49A C49 H49C 109.5 . . ?
H49B C49 H49C 109.5 . . ?
C48 N42 C41 128.1(2) . . ?
C48 N42 H42 119.8(18) . . ?
C41 N42 H42 112.0(18) . . ?
C56 C51 N52 121.8(2) . . ?
C56 C51 C52 119.3(2) . . ?
N52 C51 C52 118.9(2) . . ?
C53 C52 C51 117.9(2) . . ?
C53 C52 C57 120.0(2) . . ?
C51 C52 C57 122.0(2) . . ?
C54 C53 C52 122.2(2) . . ?
C54 C53 H53 118.0(16) . . ?
C52 C53 H53 119.8(16) . . ?
C55 C54 C53 119.2(2) . . ?
C55 C54 H54 122.1(18) . . ?
C53 C54 H54 118.6(18) . . ?
C54 C55 C56 120.6(2) . . ?
C54 C55 H55 120.8(17) . . ?
C56 C55 H55 118.6(17) . . ?
C55 C56 C51 120.8(2) . . ?
C55 C56 H56 122.5(18) . . ?
C51 C56 H56 116.7(18) . . ?
O51 C57 N51 120.2(2) . . ?
O51 C57 C52 121.5(2) . . ?
N51 C57 C52 118.3(2) . . ?
C57 N51 H51A 120.1(19) . . ?
C57 N51 H51B 121.3(19) . . ?
H51A N51 H51B 119(3) . . ?
O52 C58 N52 124.4(2) . . ?
O52 C58 C59 120.7(2) . . ?
N52 C58 C59 114.8(2) . . ?
C58 C59 H59A 109.5 . . ?
C58 C59 H59B 109.5 . . ?
H59A C59 H59B 109.5 . . ?
C58 C59 H59C 109.5 . . ?
H59A C59 H59C 109.5 . . ?
H59B C59 H59C 109.5 . . ?
C58 N52 C51 129.9(2) . . ?
C58 N52 H52 115.3(19) . . ?
C51 N52 H52 114.9(19) . . ?
O1S C2S C1SB 117.1(5) . . ?
O1S C2S C1SA 110.3(4) . . ?
C1SB C2S C1SA 58.6(6) . . ?
O1S C2S C3S 109.2(3) . . ?
C1SB C2S C3S 132.4(5) . . ?
C1SA C2S C3S 115.0(4) . . ?
C2S O1S H1SA 109.5 . . ?
C4S C3S C2S 116.8(3) . . ?
C4S C3S H3SA 108.1 . . ?
C2S C3S H3SA 108.1 . . ?
C4S C3S H3SB 108.1 . . ?
C2S C3S H3SB 108.1 . . ?
H3SA C3S H3SB 107.3 . . ?
C3S C4S H4S1 109.5 . . ?
C3S C4S H4S2 109.5 . . ?
H4S1 C4S H4S2 109.5 . . ?
C3S C4S H4S3 109.5 . . ?
H4S1 C4S H4S3 109.5 . . ?
H4S2 C4S H4S3 109.5 . . ?

loop_
_geom_bond_atom_site_label_1
_geom_bond_atom_site_label_2
_geom_bond_distance
_geom_bond_site_symmetry_2
_geom_bond_publ_flag
C1 C6 1.393(3) . ?
C1 N2 1.406(3) . ?
C1 C2 1.415(3) . ?
C2 C3 1.397(3) . ?
C2 C7 1.497(3) . ?
C3 C4 1.382(4) . ?
C3 H3 0.96(3) . ?
C4 C5 1.378(4) . ?
C4 H4 0.93(3) . ?
C5 C6 1.382(4) . ?
C5 H5 0.95(3) . ?
C6 H6 0.95(2) . ?
C7 O1 1.245(3) . ?
C7 N1 1.334(3) . ?
N1 H1A 0.77(3) . ?
N1 H1B 0.93(3) . ?
C8 O2 1.219(3) . ?
C8 N2 1.350(3) . ?
C8 C9 1.497(4) . ?
C9 H9A 0.9800 . ?
C9 H9B 0.9800 . ?
C9 H9C 0.9800 . ?
N2 H2 0.84(3) . ?
C11 C16 1.392(3) . ?
C11 N12 1.408(3) . ?
C11 C12 1.412(3) . ?
C12 C13 1.398(3) . ?
C12 C17 1.498(3) . ?
C13 C14 1.382(4) . ?
C13 H13 1.00(2) . ?
C14 C15 1.380(4) . ?
C14 H14 0.93(3) . ?
C15 C16 1.379(4) . ?
C15 H15 0.95(3) . ?
C16 H16 0.91(3) . ?
C17 O11 1.247(3) . ?
C17 N11 1.333(3) . ?
N11 H11A 0.89(3) . ?
N11 H11B 0.96(3) . ?
C18 O12 1.231(3) . ?
C18 N12 1.357(3) . ?
C18 C19 1.494(3) . ?
C19 H19A 0.9800 . ?
C19 H19B 0.9800 . ?
C19 H19C 0.9800 . ?
N12 H12 0.87(3) . ?
C21 C26 1.396(3) . ?
C21 N22 1.401(3) . ?
C21 C22 1.417(3) . ?
C22 C23 1.403(3) . ?
C22 C27 1.492(3) . ?
C23 C24 1.384(4) . ?
C23 H23 0.97(3) . ?
C24 C25 1.380(4) . ?
C24 H24 0.94(3) . ?
C25 C26 1.387(4) . ?
C25 H25 0.99(3) . ?
C26 H26 1.01(3) . ?
C27 O21 1.248(3) . ?
C27 N21 1.336(3) . ?
N21 H21A 0.91(3) . ?
N21 H21B 0.90(3) . ?
C28 O22 1.220(3) . ?
C28 N22 1.358(3) . ?
C28 C29 1.505(3) . ?
C29 H29A 0.9800 . ?
C29 H29B 0.9800 . ?
C29 H29C 0.9800 . ?
N22 H22 0.90(3) . ?
C31 C36 1.397(3) . ?
C31 N32 1.407(3) . ?
C31 C32 1.409(3) . ?
C32 C33 1.399(3) . ?
C32 C37 1.504(3) . ?
C33 C34 1.375(4) . ?
C33 H33 0.95(3) . ?
C34 C35 1.378(4) . ?
C34 H34 0.93(3) . ?
C35 C36 1.381(4) . ?
C35 H35 0.99(3) . ?
C36 H36 0.95(3) . ?
C37 O31 1.250(3) . ?
C37 N31 1.329(3) . ?
N31 H31A 0.92(3) . ?
N31 H31B 0.89(3) . ?
C38 O32 1.228(3) . ?
C38 N32 1.350(3) . ?
C38 C39 1.498(4) . ?
C39 H39A 0.9800 . ?
C39 H39B 0.9800 . ?
C39 H39C 0.9800 . ?
N32 H32 0.83(3) . ?
C41 C46 1.395(3) . ?
C41 C42 1.408(3) . ?
C41 N42 1.416(3) . ?
C42 C43 1.396(3) . ?
C42 C47 1.500(3) . ?
C43 C44 1.383(4) . ?
C43 H43 0.90(3) . ?
C44 C45 1.379(4) . ?
C44 H44 0.97(3) . ?
C45 C46 1.375(4) . ?
C45 H45 0.94(3) . ?
C46 H46 0.92(3) . ?
C47 O41 1.249(3) . ?
C47 N41 1.328(3) . ?
N41 H41A 0.95(4) . ?
N41 H41B 0.95(3) . ?
C48 O42 1.230(3) . ?
C48 N42 1.345(3) . ?
C48 C49 1.506(4) . ?
C49 H49A 0.9800 . ?
C49 H49B 0.9800 . ?
C49 H49C 0.9800 . ?
N42 H42 0.96(3) . ?
C51 C56 1.394(3) . ?
C51 N52 1.413(3) . ?
C51 C52 1.414(3) . ?
C52 C53 1.392(3) . ?
C52 C57 1.503(3) . ?
C53 C54 1.376(4) . ?
C53 H53 0.94(3) . ?
C54 C55 1.376(4) . ?
C54 H54 0.97(3) . ?
C55 C56 1.376(4) . ?
C55 H55 0.96(3) . ?
C56 H56 0.89(3) . ?
C57 O51 1.248(3) . ?
C57 N51 1.331(3) . ?
N51 H51A 0.87(3) . ?
N51 H51B 0.93(3) . ?
C58 O52 1.223(3) . ?
C58 N52 1.348(3) . ?
C58 C59 1.504(3) . ?
C59 H59A 0.9800 . ?
C59 H59B 0.9800 . ?
C59 H59C 0.9800 . ?
N52 H52 0.88(3) . ?
C1SA C2S 1.425(6) . ?
C1SB C2S 1.416(8) . ?
C2S O1S 1.404(4) . ?
C2S C3S 1.508(5) . ?
O1S H1SA 0.8400 . ?
C3S C4S 1.454(5) . ?
C3S H3SA 0.9900 . ?
C3S H3SB 0.9900 . ?
C4S H4S1 0.9800 . ?
C4S H4S2 0.9800 . ?
C4S H4S3 0.9800 . ?

loop_
_geom_hbond_atom_site_label_D
_geom_hbond_atom_site_label_H
_geom_hbond_atom_site_label_A
_geom_hbond_distance_DH
_geom_hbond_distance_HA
_geom_hbond_distance_DA
_geom_hbond_angle_DHA
_geom_hbond_site_symmetry_A
N1 H1B O31 0.93(3) 2.04(3) 2.961(3) 177(3) .
N1 H1A O52 0.77(3) 2.21(3) 2.968(3) 166(3) 1_445
C3 H3 O52 0.96(3) 2.31(3) 3.253(3) 168(3) 1_445
N11 H11B O41 0.96(3) 1.95(3) 2.903(3) 176(3) 2_666
N11 H11A O2 0.89(3) 1.97(3) 2.863(3) 178(3) 1_556
C13 H13 O2 1.00(2) 2.45(2) 3.126(3) 124.4(17) 1_556
N21 H21A O51 0.91(3) 2.01(3) 2.916(3) 177(3) .
N21 H21B O12 0.90(3) 2.05(3) 2.954(3) 176(3) 1_655
C23 H23 O12 0.97(3) 2.56(3) 3.331(3) 137(2) 1_655
N31 H31B O1 0.89(3) 2.08(3) 2.970(3) 177(3) .
N31 H31A O22 0.92(3) 2.06(4) 2.973(3) 171(3) .
C33 H33 O22 0.95(3) 2.38(3) 3.265(3) 155(2) .
N41 H41B O11 0.95(3) 1.99(3) 2.938(3) 175(3) 2_666
N41 H41A O32 0.95(4) 1.95(4) 2.904(3) 175(3) 2_656
C43 H43 O32 0.90(3) 2.53(3) 3.232(3) 135(2) 2_656
N51 H51A O21 0.87(3) 2.04(3) 2.904(3) 178(3) .
N51 H51B O42 0.93(3) 2.08(3) 2.980(3) 161(3) 2_665
C53 H53 O42 0.94(3) 2.46(3) 3.390(3) 174(2) 2_665
O1S H1SA O42 0.84 2.06 2.890(3) 172.5 1_556
C25 H25 O1S 0.99(3) 2.45(3) 3.421(4) 166(2) .
N2 H2 O1 0.84(3) 1.90(3) 2.614(3) 142(2) .
N12 H12 O11 0.87(3) 1.92(3) 2.652(3) 141(2) .
N22 H22 O21 0.90(3) 1.86(3) 2.644(3) 143(3) .
N32 H32 O31 0.83(3) 1.91(3) 2.632(3) 145(3) .
N42 H42 O41 0.96(3) 1.84(3) 2.628(3) 138(3) .
N52 H52 O51 0.88(3) 1.87(3) 2.610(3) 140(3) .

loop_
_geom_torsion_atom_site_label_1
_geom_torsion_atom_site_label_2
_geom_torsion_atom_site_label_3
_geom_torsion_atom_site_label_4
_geom_torsion
_geom_torsion_site_symmetry_1
_geom_torsion_site_symmetry_2
_geom_torsion_site_symmetry_3
_geom_torsion_site_symmetry_4
_geom_torsion_publ_flag
C6 C1 C2 C3 -1.1(4) . . . . ?
N2 C1 C2 C3 177.9(2) . . . . ?
C6 C1 C2 C7 176.5(2) . . . . ?
N2 C1 C2 C7 -4.5(3) . . . . ?
C1 C2 C3 C4 1.2(4) . . . . ?
C7 C2 C3 C4 -176.4(3) . . . . ?
C2 C3 C4 C5 -0.3(5) . . . . ?
C3 C4 C5 C6 -0.7(5) . . . . ?
C4 C5 C6 C1 0.8(4) . . . . ?
N2 C1 C6 C5 -178.8(2) . . . . ?
C2 C1 C6 C5 0.1(4) . . . . ?
C3 C2 C7 O1 -172.9(2) . . . . ?
C1 C2 C7 O1 9.5(4) . . . . ?
C3 C2 C7 N1 8.5(4) . . . . ?
C1 C2 C7 N1 -169.0(2) . . . . ?
O2 C8 N2 C1 0.8(4) . . . . ?
C9 C8 N2 C1 -179.8(2) . . . . ?
C6 C1 N2 C8 -21.9(4) . . . . ?
C2 C1 N2 C8 159.2(2) . . . . ?
C16 C11 C12 C13 0.8(4) . . . . ?
N12 C11 C12 C13 -179.2(2) . . . . ?
C16 C11 C12 C17 179.9(2) . . . . ?
N12 C11 C12 C17 -0.1(3) . . . . ?
C11 C12 C13 C14 -0.8(4) . . . . ?
C17 C12 C13 C14 -179.9(2) . . . . ?
C12 C13 C14 C15 0.1(4) . . . . ?
C13 C14 C15 C16 0.4(4) . . . . ?
C14 C15 C16 C11 -0.4(4) . . . . ?
N12 C11 C16 C15 179.7(2) . . . . ?
C12 C11 C16 C15 -0.3(4) . . . . ?
C13 C12 C17 O11 156.7(2) . . . . ?
C11 C12 C17 O11 -22.4(4) . . . . ?
C13 C12 C17 N11 -21.7(4) . . . . ?
C11 C12 C17 N11 159.1(2) . . . . ?
O12 C18 N12 C11 1.6(4) . . . . ?
C19 C18 N12 C11 -179.2(2) . . . . ?
C16 C11 N12 C18 10.6(4) . . . . ?
C12 C11 N12 C18 -169.3(2) . . . . ?
C26 C21 C22 C23 6.5(4) . . . . ?
N22 C21 C22 C23 -173.9(2) . . . . ?
C26 C21 C22 C27 -173.0(2) . . . . ?
N22 C21 C22 C27 6.6(4) . . . . ?
C21 C22 C23 C24 -2.4(4) . . . . ?
C27 C22 C23 C24 177.1(2) . . . . ?
C22 C23 C24 C25 -3.2(4) . . . . ?
C23 C24 C25 C26 4.9(4) . . . . ?
C24 C25 C26 C21 -0.8(4) . . . . ?
N22 C21 C26 C25 175.4(2) . . . . ?
C22 C21 C26 C25 -5.0(4) . . . . ?
C23 C22 C27 O21 163.4(2) . . . . ?
C21 C22 C27 O21 -17.1(4) . . . . ?
C23 C22 C27 N21 -16.5(4) . . . . ?
C21 C22 C27 N21 163.1(2) . . . . ?
O22 C28 N22 C21 1.4(4) . . . . ?
C29 C28 N22 C21 -177.7(2) . . . . ?
C26 C21 N22 C28 -19.0(4) . . . . ?
C22 C21 N22 C28 161.4(2) . . . . ?
C36 C31 C32 C33 -3.5(4) . . . . ?
N32 C31 C32 C33 177.5(2) . . . . ?
C36 C31 C32 C37 175.8(2) . . . . ?
N32 C31 C32 C37 -3.2(4) . . . . ?
C31 C32 C33 C34 2.1(4) . . . . ?
C37 C32 C33 C34 -177.2(2) . . . . ?
C32 C33 C34 C35 0.3(4) . . . . ?
C33 C34 C35 C36 -1.3(4) . . . . ?
C34 C35 C36 C31 -0.1(4) . . . . ?
N32 C31 C36 C35 -178.4(2) . . . . ?
C32 C31 C36 C35 2.6(4) . . . . ?
C33 C32 C37 O31 -170.7(2) . . . . ?
C31 C32 C37 O31 10.0(4) . . . . ?
C33 C32 C37 N31 10.1(4) . . . . ?
C31 C32 C37 N31 -169.2(2) . . . . ?
O32 C38 N32 C31 -2.0(5) . . . . ?
C39 C38 N32 C31 177.8(3) . . . . ?
C36 C31 N32 C38 11.7(4) . . . . ?
C32 C31 N32 C38 -169.2(3) . . . . ?
C46 C41 C42 C43 -0.2(4) . . . . ?
N42 C41 C42 C43 177.7(2) . . . . ?
C46 C41 C42 C47 -177.4(2) . . . . ?
N42 C41 C42 C47 0.4(4) . . . . ?
C41 C42 C43 C44 0.8(4) . . . . ?
C47 C42 C43 C44 178.1(2) . . . . ?
C42 C43 C44 C45 -1.2(4) . . . . ?
C43 C44 C45 C46 1.0(4) . . . . ?
C44 C45 C46 C41 -0.4(4) . . . . ?
C42 C41 C46 C45 0.0(4) . . . . ?
N42 C41 C46 C45 -177.8(2) . . . . ?
C43 C42 C47 O41 -156.1(2) . . . . ?
C41 C42 C47 O41 21.1(4) . . . . ?
C43 C42 C47 N41 22.2(3) . . . . ?
C41 C42 C47 N41 -160.6(2) . . . . ?
O42 C48 N42 C41 -3.3(4) . . . . ?
C49 C48 N42 C41 177.2(2) . . . . ?
C46 C41 N42 C48 -20.9(4) . . . . ?
C42 C41 N42 C48 161.3(2) . . . . ?
C56 C51 C52 C53 1.8(4) . . . . ?
N52 C51 C52 C53 -179.2(2) . . . . ?
C56 C51 C52 C57 -176.8(2) . . . . ?
N52 C51 C52 C57 2.3(4) . . . . ?
C51 C52 C53 C54 -0.2(4) . . . . ?
C57 C52 C53 C54 178.3(3) . . . . ?
C52 C53 C54 C55 -1.2(4) . . . . ?
C53 C54 C55 C56 1.1(4) . . . . ?
C54 C55 C56 C51 0.4(4) . . . . ?
N52 C51 C56 C55 179.1(3) . . . . ?
C52 C51 C56 C55 -1.9(4) . . . . ?
C53 C52 C57 O51 175.8(3) . . . . ?
C51 C52 C57 O51 -5.7(4) . . . . ?
C53 C52 C57 N51 -5.0(4) . . . . ?
C51 C52 C57 N51 173.5(2) . . . . ?
O52 C58 N52 C51 0.9(5) . . . . ?
C59 C58 N52 C51 -179.6(3) . . . . ?
C56 C51 N52 C58 -3.5(4) . . . . ?
C52 C51 N52 C58 177.5(3) . . . . ?
O1S C2S C3S C4S -176.8(4) . . . . ?
C1SB C2S C3S C4S -10.8(11) . . . . ?
C1SA C2S C3S C4S 58.6(6) . . . . ?
